data_7050453
loop_
_publ_author_name
'Shan, Ning'
'Bond, Andrew D.'
'Jones, William'

_publ_section_title
;
 Supramolecular architectures of cyclohexane-1, 3cis,
 5cis-tricarboxylic acid in acid&#x2236;base complexes
;
_journal_issue 2
_journal_name_full 'New Journal of Chemistry'
_journal_page_first 365
_journal_paper_doi 10.1039/b208686g
_journal_volume 27
_journal_year 2003
_chemical_formula_moiety 'C9 H12 O6, C6 H12 N4'
_chemical_formula_sum 'C15 H24 N4 O6'
_chemical_formula_weight 356.38
_chemical_melting_point ?
_chemical_name_common CTA/HMTA
_chemical_name_systematic
;
cyclohexane-1,3cis,5cis-tricaboxylic acid--
hexamethylenetetramine(1/1)
;
_space_group_IT_number 14
_symmetry_cell_setting monoclinic
_symmetry_space_group_name_Hall '-P 2ybc'
_symmetry_space_group_name_H-M 'P 1 21/c 1'
_atom_sites_solution_hydrogens geom
_atom_sites_solution_primary direct
_atom_sites_solution_secondary difmap
_cell_angle_alpha 90.00
_cell_angle_beta 93.987(2)
_cell_angle_gamma 90.00
_cell_formula_units_Z 4
_cell_length_a 10.9547(4)
_cell_length_b 14.4867(6)
_cell_length_c 10.4289(4)
_cell_measurement_reflns_used 4803
_cell_measurement_temperature 180(2)
_cell_measurement_theta_max 27.48
_cell_measurement_theta_min 1.00
_cell_volume 1651.03(11)
_computing_cell_refinement
;
HKL Scalepack (Otwinowski & Minor 1997)
;
_computing_data_collection 'Collect (Nonius B.V. 1998)'
_computing_data_reduction
;
HKL Denzo and Scalepack (Otwinowski & Minor 1997)
;
_computing_publication_material 'SHELXL-97 (Sheldrick, 1997)'
_computing_structure_refinement 'SHELXL-97 (Sheldrick, 1997)'
_computing_structure_solution 'SHELXS-97 (Sheldrick, 1990)'
_diffrn_ambient_temperature 180(2)
_diffrn_measured_fraction_theta_full 0.945
_diffrn_measured_fraction_theta_max 0.945
_diffrn_measurement_device_type 'Nonius Kappa CCD'
_diffrn_measurement_method 'Thin slice \w and \f scans'
_diffrn_radiation_monochromator graphite
_diffrn_radiation_source 'fine-focus sealed tube'
_diffrn_radiation_type MoK\a
_diffrn_radiation_wavelength 0.71073
_diffrn_reflns_av_R_equivalents 0.0400
_diffrn_reflns_av_sigmaI/netI 0.0465
_diffrn_reflns_limit_h_max 14
_diffrn_reflns_limit_h_min -9
_diffrn_reflns_limit_k_max 17
_diffrn_reflns_limit_k_min -18
_diffrn_reflns_limit_l_max 13
_diffrn_reflns_limit_l_min -13
_diffrn_reflns_number 9159
_diffrn_reflns_theta_full 27.47
_diffrn_reflns_theta_max 27.47
_diffrn_reflns_theta_min 3.73
_diffrn_standards_number 0
_exptl_absorpt_coefficient_mu 0.112
_exptl_absorpt_correction_T_max 0.9748
_exptl_absorpt_correction_T_min 0.9694
_exptl_absorpt_correction_type multi-scan
_exptl_crystal_colour colourless
_exptl_crystal_density_diffrn 1.434
_exptl_crystal_density_method 'not measured'
_exptl_crystal_description block
_exptl_crystal_F_000 760
_exptl_crystal_size_max 0.28
_exptl_crystal_size_mid 0.23
_exptl_crystal_size_min 0.23
_refine_diff_density_max 0.325
_refine_diff_density_min -0.333
_refine_diff_density_rms 0.093
_refine_ls_extinction_method none
_refine_ls_goodness_of_fit_ref 1.101
_refine_ls_hydrogen_treatment mixed
_refine_ls_matrix_type full
_refine_ls_number_parameters 238
_refine_ls_number_reflns 3723
_refine_ls_number_restraints 0
_refine_ls_restrained_S_all 1.101
_refine_ls_R_factor_all 0.0603
_refine_ls_R_factor_gt 0.0449
_refine_ls_shift/su_max 0.008
_refine_ls_shift/su_mean 0.003
_refine_ls_structure_factor_coef Fsqd
_refine_ls_weighting_details 'w=1/[\s^2^(Fo^2^)+(0.0742P)^2^+0.1486P] where P=(Fo^2^+2Fc^2^)/3'
_refine_ls_weighting_scheme calc
_refine_ls_wR_factor_gt 0.1240
_refine_ls_wR_factor_ref 0.1332
_reflns_number_gt 2908
_reflns_number_total 3723
_reflns_threshold_expression >2sigma(I)
_cod_data_source_file b208686g.txt
_cod_data_source_block CTAHMTA
_cod_depositor_comments
;
The following automatic conversions were performed:
'_symmetry_cell_setting' value 'Monoclinic' changed to 'monoclinic'
according to '/home/adriana/struct/CIF-dictionaries/cif_core.dic'
dictionary named 'cif_core.dic' version 2.4.1 from 2010-06-29.

Automatic conversion script
Id: cif_fix_enum 1555 2011-01-17 13:19:09Z saulius 

The following automatic conversions were performed:

'_chemical_melting_point' value 'not measured' was changed to '?' -
the value is undefined or not given.

Automatic conversion script
Id: cif_fix_values 1569 2011-02-09 13:29:24Z adriana 

The following automatic conversions were performed:

'_refine_ls_weighting_scheme' value 'calc
w=1/[\s^2^(Fo^2^)+(0.0742P)^2^+0.1486P] where P=(Fo^2^+2Fc^2^)/3' was
changed to 'calc'. New tag '_refine_ls_weighting_details' was
created. The value of the new tag was set to
'w=1/[\s^2^(Fo^2^)+(0.0742P)^2^+0.1486P] where P=(Fo^2^+2Fc^2^)/3'.

Automatic conversion script
Id: cif_fix_values 3143 2015-03-26 13:38:13Z robertas 
;
_cod_original_sg_symbol_H-M 'P 21/c'
_cod_database_code 7050453

loop_
_symmetry_equiv_pos_as_xyz
'x, y, z'
'-x, y+1/2, -z+1/2'
'-x, -y, -z'
'x, -y-1/2, z-1/2'

loop_
_atom_site_label
_atom_site_type_symbol
_atom_site_fract_x
_atom_site_fract_y
_atom_site_fract_z
_atom_site_U_iso_or_equiv
_atom_site_adp_type
_atom_site_occupancy
_atom_site_calc_flag
_atom_site_refinement_flags
_atom_site_disorder_assembly
_atom_site_disorder_group
O1 O -0.03834(9) -0.68507(8) -0.09206(10) 0.0324(3) Uani 1 d . . .
O2 O 0.00437(10) -0.64132(7) 0.11135(10) 0.0259(3) Uani 1 d . . .
H2O H -0.082(2) -0.6402(16) 0.116(2) 0.066(7) Uiso 1 d . . .
O3 O 0.37024(13) -0.69623(9) -0.37427(11) 0.0457(4) Uani 1 d . . .
O4 O 0.47137(12) -0.78561(9) -0.23214(12) 0.0436(3) Uani 1 d . . .
H4O H 0.503(2) -0.8120(17) -0.302(2) 0.064(7) Uiso 1 d . . .
O5 O 0.23228(9) -0.35621(7) -0.13822(11) 0.0300(3) Uani 1 d . . .
O6 O 0.43059(9) -0.37108(7) -0.08299(10) 0.0325(3) Uani 1 d . . .
C1 C 0.16750(12) -0.63776(9) -0.02543(13) 0.0191(3) Uani 1 d . . .
H1A H 0.2174 -0.6522 0.0561 0.023 Uiso 1 calc R . .
C2 C 0.21749(13) -0.69276(9) -0.13459(14) 0.0227(3) Uani 1 d . . .
H2A H 0.1681 -0.6798 -0.2157 0.027 Uiso 1 calc R . .
H2B H 0.2116 -0.7596 -0.1163 0.027 Uiso 1 calc R . .
C3 C 0.35140(12) -0.66672(9) -0.14962(13) 0.0198(3) Uani 1 d . . .
H3A H 0.4017 -0.6860 -0.0704 0.024 Uiso 1 calc R . .
C4 C 0.36716(12) -0.56224(9) -0.16897(13) 0.0193(3) Uani 1 d . . .
H4A H 0.4555 -0.5476 -0.1679 0.023 Uiso 1 calc R . .
H4B H 0.3289 -0.5445 -0.2542 0.023 Uiso 1 calc R . .
C5 C 0.30923(12) -0.50547(9) -0.06446(12) 0.0180(3) Uani 1 d . . .
H5A H 0.3558 -0.5183 0.0195 0.022 Uiso 1 calc R . .
C6 C 0.17680(12) -0.53375(9) -0.05272(13) 0.0191(3) Uani 1 d . . .
H6A H 0.1280 -0.5188 -0.1335 0.023 Uiso 1 calc R . .
H6B H 0.1426 -0.4986 0.0178 0.023 Uiso 1 calc R . .
C7 C 0.03509(12) -0.65867(9) -0.00688(13) 0.0206(3) Uani 1 d . . .
C8 C 0.39701(12) -0.71707(9) -0.26377(13) 0.0218(3) Uani 1 d . . .
C9 C 0.32518(12) -0.40346(9) -0.09639(12) 0.0196(3) Uani 1 d . . .
N1 N 0.11305(12) -0.04626(10) -0.07960(13) 0.0336(3) Uani 1 d . . .
N2 N 0.32234(12) -0.04273(9) 0.01521(12) 0.0282(3) Uani 1 d . . .
N3 N 0.25224(12) -0.17064(9) -0.11871(13) 0.0281(3) Uani 1 d . . .
H3N H 0.2556(17) -0.2357(15) -0.1333(18) 0.046(5) Uiso 1 d . . .
N4 N 0.28123(12) -0.02210(9) -0.21571(12) 0.0314(3) Uani 1 d . . .
C10 C 0.29088(14) -0.12019(11) -0.23515(14) 0.0286(3) Uani 1 d . . .
H10A H 0.3764 -0.1365 -0.2504 0.034 Uiso 1 calc R . .
H10B H 0.2380 -0.1388 -0.3117 0.034 Uiso 1 calc R . .
C11 C 0.12153(14) -0.14411(12) -0.09739(15) 0.0328(4) Uani 1 d . . .
H11A H 0.0671 -0.1631 -0.1725 0.039 Uiso 1 calc R . .
H11B H 0.0946 -0.1764 -0.0206 0.039 Uiso 1 calc R . .
C12 C 0.15418(16) 0.00013(11) -0.19323(16) 0.0359(4) Uani 1 d . . .
H12A H 0.1462 0.0677 -0.1824 0.043 Uiso 1 calc R . .
H12B H 0.1007 -0.0183 -0.2694 0.043 Uiso 1 calc R . .
C13 C 0.19434(15) -0.01910(13) 0.03230(15) 0.0363(4) Uani 1 d . . .
H13A H 0.1876 0.0483 0.0458 0.044 Uiso 1 calc R . .
H13B H 0.1678 -0.0505 0.1099 0.044 Uiso 1 calc R . .
C14 C 0.35979(16) 0.00417(12) -0.10054(15) 0.0347(4) Uani 1 d . . .
H14A H 0.4458 -0.0119 -0.1140 0.042 Uiso 1 calc R . .
H14B H 0.3553 0.0718 -0.0880 0.042 Uiso 1 calc R . .
C15 C 0.33352(16) -0.14092(11) -0.00185(16) 0.0347(4) Uani 1 d . . .
H15A H 0.3086 -0.1735 0.0756 0.042 Uiso 1 calc R . .
H15B H 0.4197 -0.1571 -0.0142 0.042 Uiso 1 calc R . .

loop_
_atom_site_aniso_label
_atom_site_aniso_U_11
_atom_site_aniso_U_22
_atom_site_aniso_U_33
_atom_site_aniso_U_23
_atom_site_aniso_U_13
_atom_site_aniso_U_12
O1 0.0232(6) 0.0430(7) 0.0304(6) 0.0021(5) -0.0014(4) -0.0081(5)
O2 0.0204(6) 0.0271(5) 0.0310(6) -0.0050(4) 0.0079(4) -0.0045(4)
O3 0.0687(9) 0.0426(7) 0.0255(6) -0.0052(5) 0.0012(5) 0.0272(6)
O4 0.0548(8) 0.0425(7) 0.0335(7) -0.0037(6) 0.0021(6) 0.0314(6)
O5 0.0216(5) 0.0171(5) 0.0524(7) 0.0034(5) 0.0096(5) 0.0004(4)
O6 0.0254(6) 0.0305(6) 0.0410(6) 0.0097(5) -0.0020(5) -0.0129(5)
C1 0.0175(7) 0.0160(6) 0.0242(7) 0.0027(6) 0.0034(5) -0.0012(5)
C2 0.0207(7) 0.0168(7) 0.0309(8) -0.0025(6) 0.0044(5) -0.0019(5)
C3 0.0186(7) 0.0184(7) 0.0224(7) -0.0010(6) 0.0017(5) 0.0019(5)
C4 0.0175(7) 0.0190(7) 0.0219(7) -0.0013(6) 0.0049(5) -0.0007(5)
C5 0.0174(7) 0.0169(6) 0.0200(6) 0.0001(6) 0.0039(5) -0.0023(5)
C6 0.0177(7) 0.0156(6) 0.0248(7) -0.0004(5) 0.0062(5) -0.0007(5)
C7 0.0207(7) 0.0140(6) 0.0272(7) 0.0044(6) 0.0024(5) 0.0001(5)
C8 0.0199(7) 0.0184(7) 0.0271(8) -0.0028(6) 0.0021(5) 0.0009(5)
C9 0.0203(7) 0.0189(7) 0.0204(7) -0.0017(6) 0.0069(5) -0.0036(5)
N1 0.0255(7) 0.0435(8) 0.0315(7) -0.0128(6) 0.0011(5) 0.0073(6)
N2 0.0301(7) 0.0267(7) 0.0269(6) -0.0042(5) -0.0040(5) -0.0009(5)
N3 0.0332(7) 0.0158(6) 0.0343(7) -0.0003(5) -0.0048(5) 0.0006(5)
N4 0.0374(8) 0.0285(7) 0.0280(7) 0.0043(6) -0.0006(5) -0.0110(6)
C10 0.0232(8) 0.0348(9) 0.0283(8) -0.0085(7) 0.0044(6) -0.0012(6)
C11 0.0300(9) 0.0389(9) 0.0299(8) -0.0009(7) 0.0052(6) -0.0120(7)
C12 0.0457(10) 0.0242(8) 0.0358(9) -0.0012(7) -0.0113(7) 0.0100(7)
C13 0.0342(9) 0.0446(10) 0.0299(8) -0.0135(7) 0.0008(6) 0.0024(7)
C14 0.0377(9) 0.0310(8) 0.0351(9) -0.0011(7) -0.0008(7) -0.0136(7)
C15 0.0375(9) 0.0290(8) 0.0354(9) 0.0028(7) -0.0122(7) 0.0036(7)

loop_
_atom_type_symbol
_atom_type_description
_atom_type_scat_dispersion_real
_atom_type_scat_dispersion_imag
_atom_type_scat_source
C C 0.0033 0.0016 'International Tables Vol C Tables 4.2.6.8 and 6.1.1.4'
H H 0.0000 0.0000 'International Tables Vol C Tables 4.2.6.8 and 6.1.1.4'
N N 0.0061 0.0033 'International Tables Vol C Tables 4.2.6.8 and 6.1.1.4'
O O 0.0106 0.0060 'International Tables Vol C Tables 4.2.6.8 and 6.1.1.4'

loop_
_geom_angle_atom_site_label_1
_geom_angle_atom_site_label_2
_geom_angle_atom_site_label_3
_geom_angle
_geom_angle_site_symmetry_1
_geom_angle_site_symmetry_3
_geom_angle_publ_flag
C7 O2 H2O 111.4(13) . . ?
C8 O4 H4O 112.3(14) . . ?
C7 C1 C2 112.97(11) . . ?
C7 C1 C6 107.30(11) . . ?
C2 C1 C6 110.02(11) . . ?
C7 C1 H1A 108.8 . . ?
C2 C1 H1A 108.8 . . ?
C6 C1 H1A 108.8 . . ?
C1 C2 C3 110.14(11) . . ?
C1 C2 H2A 109.6 . . ?
C3 C2 H2A 109.6 . . ?
C1 C2 H2B 109.6 . . ?
C3 C2 H2B 109.6 . . ?
H2A C2 H2B 108.1 . . ?
C8 C3 C2 109.46(11) . . ?
C8 C3 C4 108.99(11) . . ?
C2 C3 C4 111.86(11) . . ?
C8 C3 H3A 108.8 . . ?
C2 C3 H3A 108.8 . . ?
C4 C3 H3A 108.8 . . ?
C5 C4 C3 112.19(11) . . ?
C5 C4 H4A 109.2 . . ?
C3 C4 H4A 109.2 . . ?
C5 C4 H4B 109.2 . . ?
C3 C4 H4B 109.2 . . ?
H4A C4 H4B 107.9 . . ?
C6 C5 C9 113.72(11) . . ?
C6 C5 C4 110.86(10) . . ?
C9 C5 C4 107.69(10) . . ?
C6 C5 H5A 108.1 . . ?
C9 C5 H5A 108.1 . . ?
C4 C5 H5A 108.1 . . ?
C5 C6 C1 110.77(11) . . ?
C5 C6 H6A 109.5 . . ?
C1 C6 H6A 109.5 . . ?
C5 C6 H6B 109.5 . . ?
C1 C6 H6B 109.5 . . ?
H6A C6 H6B 108.1 . . ?
O1 C7 O2 122.74(13) . . ?
O1 C7 C1 124.21(13) . . ?
O2 C7 C1 112.97(11) . . ?
O3 C8 O4 122.31(13) . . ?
O3 C8 C3 124.04(13) . . ?
O4 C8 C3 113.64(12) . . ?
O6 C9 O5 123.15(12) . . ?
O6 C9 C5 117.33(12) . . ?
O5 C9 C5 119.49(11) . . ?
C11 N1 C12 108.88(12) . . ?
C11 N1 C13 109.03(13) . . ?
C12 N1 C13 108.46(13) . . ?
C15 N2 C13 109.63(13) . . ?
C15 N2 C14 108.94(13) . . ?
C13 N2 C14 108.42(12) . . ?
C10 N3 C11 108.52(11) . . ?
C10 N3 C15 109.13(12) . . ?
C11 N3 C15 108.51(12) . . ?
C10 N3 H3N 109.6(11) . . ?
C11 N3 H3N 108.7(11) . . ?
C15 N3 H3N 112.3(12) . . ?
C10 N4 C12 108.64(12) . . ?
C10 N4 C14 108.92(12) . . ?
C12 N4 C14 108.65(12) . . ?
N4 C10 N3 109.78(11) . . ?
N4 C10 H10A 109.7 . . ?
N3 C10 H10A 109.7 . . ?
N4 C10 H10B 109.7 . . ?
N3 C10 H10B 109.7 . . ?
H10A C10 H10B 108.2 . . ?
N1 C11 N3 109.91(12) . . ?
N1 C11 H11A 109.7 . . ?
N3 C11 H11A 109.7 . . ?
N1 C11 H11B 109.7 . . ?
N3 C11 H11B 109.7 . . ?
H11A C11 H11B 108.2 . . ?
N1 C12 N4 112.29(12) . . ?
N1 C12 H12A 109.1 . . ?
N4 C12 H12A 109.1 . . ?
N1 C12 H12B 109.1 . . ?
N4 C12 H12B 109.1 . . ?
H12A C12 H12B 107.9 . . ?
N2 C13 N1 111.86(12) . . ?
N2 C13 H13A 109.2 . . ?
N1 C13 H13A 109.2 . . ?
N2 C13 H13B 109.2 . . ?
N1 C13 H13B 109.2 . . ?
H13A C13 H13B 107.9 . . ?
N2 C14 N4 111.64(12) . . ?
N2 C14 H14A 109.3 . . ?
N4 C14 H14A 109.3 . . ?
N2 C14 H14B 109.3 . . ?
N4 C14 H14B 109.3 . . ?
H14A C14 H14B 108.0 . . ?
N2 C15 N3 109.19(12) . . ?
N2 C15 H15A 109.8 . . ?
N3 C15 H15A 109.8 . . ?
N2 C15 H15B 109.8 . . ?
N3 C15 H15B 109.8 . . ?
H15A C15 H15B 108.3 . . ?

loop_
_geom_bond_atom_site_label_1
_geom_bond_atom_site_label_2
_geom_bond_distance
_geom_bond_site_symmetry_2
_geom_bond_publ_flag
O1 C7 1.2177(17) . ?
O2 C7 1.3246(17) . ?
O2 H2O 0.95(2) . ?
O3 C8 1.2075(17) . ?
O4 C8 1.3118(18) . ?
O4 H4O 0.91(2) . ?
O5 C9 1.2777(17) . ?
O6 C9 1.2452(16) . ?
C1 C7 1.5073(18) . ?
C1 C2 1.5223(19) . ?
C1 C6 1.5382(18) . ?
C1 H1A 1.0000 . ?
C2 C3 1.5332(18) . ?
C2 H2A 0.9900 . ?
C2 H2B 0.9900 . ?
C3 C8 1.5104(19) . ?
C3 C4 1.5383(18) . ?
C3 H3A 1.0000 . ?
C4 C5 1.5372(18) . ?
C4 H4A 0.9900 . ?
C4 H4B 0.9900 . ?
C5 C6 1.5206(18) . ?
C5 C9 1.5276(18) . ?
C5 H5A 1.0000 . ?
C6 H6A 0.9900 . ?
C6 H6B 0.9900 . ?
N1 C11 1.433(2) . ?
N1 C12 1.461(2) . ?
N1 C13 1.472(2) . ?
N2 C15 1.440(2) . ?
N2 C13 1.466(2) . ?
N2 C14 1.468(2) . ?
N3 C10 1.503(2) . ?
N3 C11 1.514(2) . ?
N3 C15 1.5207(19) . ?
N3 H3N 0.96(2) . ?
N4 C10 1.440(2) . ?
N4 C12 1.463(2) . ?
N4 C14 1.4780(19) . ?
C10 H10A 0.9900 . ?
C10 H10B 0.9900 . ?
C11 H11A 0.9900 . ?
C11 H11B 0.9900 . ?
C12 H12A 0.9900 . ?
C12 H12B 0.9900 . ?
C13 H13A 0.9900 . ?
C13 H13B 0.9900 . ?
C14 H14A 0.9900 . ?
C14 H14B 0.9900 . ?
C15 H15A 0.9900 . ?
C15 H15B 0.9900 . ?

loop_
_geom_hbond_atom_site_label_D
_geom_hbond_atom_site_label_H
_geom_hbond_atom_site_label_A
_geom_hbond_distance_DH
_geom_hbond_distance_HA
_geom_hbond_distance_DA
_geom_hbond_angle_DHA
_geom_hbond_site_symmetry_A
O2 H2O O5 1.02 1.69 2.6271(14) 174.0 3_545
O4 H4O O6 1.02 1.57 2.5868(16) 171.9 2_644
N3 H3N O5 1.01 1.71 2.7036(16) 166.2 .

loop_
_geom_torsion_atom_site_label_1
_geom_torsion_atom_site_label_2
_geom_torsion_atom_site_label_3
_geom_torsion_atom_site_label_4
_geom_torsion
_geom_torsion_site_symmetry_1
_geom_torsion_site_symmetry_2
_geom_torsion_site_symmetry_3
_geom_torsion_site_symmetry_4
_geom_torsion_publ_flag
C7 C1 C2 C3 178.90(11) . . . . ?
C6 C1 C2 C3 59.02(14) . . . . ?
C1 C2 C3 C8 -176.25(11) . . . . ?
C1 C2 C3 C4 -55.34(15) . . . . ?
C8 C3 C4 C5 173.38(11) . . . . ?
C2 C3 C4 C5 52.21(15) . . . . ?
C3 C4 C5 C6 -52.51(14) . . . . ?
C3 C4 C5 C9 -177.51(11) . . . . ?
C9 C5 C6 C1 177.94(11) . . . . ?
C4 C5 C6 C1 56.42(14) . . . . ?
C7 C1 C6 C5 176.46(10) . . . . ?
C2 C1 C6 C5 -60.28(14) . . . . ?
C2 C1 C7 O1 -27.48(18) . . . . ?
C6 C1 C7 O1 93.95(16) . . . . ?
C2 C1 C7 O2 155.44(11) . . . . ?
C6 C1 C7 O2 -83.13(13) . . . . ?
C2 C3 C8 O3 75.33(18) . . . . ?
C4 C3 C8 O3 -47.31(19) . . . . ?
C2 C3 C8 O4 -105.88(14) . . . . ?
C4 C3 C8 O4 131.49(13) . . . . ?
C6 C5 C9 O6 166.32(12) . . . . ?
C4 C5 C9 O6 -70.41(15) . . . . ?
C6 C5 C9 O5 -15.49(17) . . . . ?
C4 C5 C9 O5 107.77(14) . . . . ?
C12 N4 C10 N3 -59.32(15) . . . . ?
C14 N4 C10 N3 58.87(15) . . . . ?
C11 N3 C10 N4 59.11(15) . . . . ?
C15 N3 C10 N4 -58.96(15) . . . . ?
C12 N1 C11 N3 58.80(15) . . . . ?
C13 N1 C11 N3 -59.36(16) . . . . ?
C10 N3 C11 N1 -58.94(15) . . . . ?
C15 N3 C11 N1 59.52(15) . . . . ?
C11 N1 C12 N4 -60.43(16) . . . . ?
C13 N1 C12 N4 58.08(16) . . . . ?
C10 N4 C12 N1 60.55(16) . . . . ?
C14 N4 C12 N1 -57.81(16) . . . . ?
C15 N2 C13 N1 -60.13(17) . . . . ?
C14 N2 C13 N1 58.69(17) . . . . ?
C11 N1 C13 N2 59.96(18) . . . . ?
C12 N1 C13 N2 -58.46(17) . . . . ?
C15 N2 C14 N4 61.11(17) . . . . ?
C13 N2 C14 N4 -58.15(17) . . . . ?
C10 N4 C14 N2 -60.50(17) . . . . ?
C12 N4 C14 N2 57.67(17) . . . . ?
C13 N2 C15 N3 58.97(17) . . . . ?
C14 N2 C15 N3 -59.53(17) . . . . ?
C10 N3 C15 N2 59.19(16) . . . . ?
C11 N3 C15 N2 -58.89(17) . . . . ?
